data_4076886
loop_
_publ_author_name
'Schulzke, Carola'
'Enright, Dave'
'Sugiyama, Hiroyasu'
'LeBlanc, Guy'
'Gambarotta, Sandro'
'Yap, Glenn P. A.'
'Thompson, Laurence K.'
'Wilson, David R.'
'Duchateau, Rob'

_publ_section_title
;
 The Unusual Stability of Homoleptic Di- and Tetravalent Chromium Alkyls
;
_journal_issue 18
_journal_name_full Organometallics
_journal_page_first 3810
_journal_paper_doi 10.1021/om020237z
_journal_volume 21
_journal_year 2002
_chemical_formula_sum 'C20 H44 Cr'
_chemical_formula_weight 336.55
_chemical_name_systematic
; 
 ? 
;
_space_group_IT_number 61
_symmetry_cell_setting orthorhombic
_symmetry_space_group_name_Hall '-P 2ac 2ab'
_symmetry_space_group_name_H-M 'P b c a'
_atom_sites_solution_hydrogens geom
_atom_sites_solution_primary direct
_atom_sites_solution_secondary difmap
_audit_creation_method SHELXL-97
_cell_angle_alpha 90.00
_cell_angle_beta 90.00
_cell_angle_gamma 90.00
_cell_formula_units_Z 8
_cell_length_a 15.7617(18)
_cell_length_b 15.8066(18)
_cell_length_c 17.8368(19)
_cell_measurement_reflns_used 'reflections from 60 data frames'
_cell_measurement_temperature 203(2)
_cell_measurement_theta_max 28.29
_cell_measurement_theta_min 1.47
_cell_volume 4443.8(9)
_computing_cell_refinement 'Bruker SMART'
_computing_data_collection 'Bruker SMART'
_computing_data_reduction 'Bruker SHELXTL'
_computing_molecular_graphics 'Bruker SHELXTL'
_computing_publication_material 'Bruker SHELXTL'
_computing_structure_refinement 'SHELXL-97 (Sheldrick, 1997)'
_computing_structure_solution 'SHELXS-97 (Sheldrick, 1990)'
_diffrn_ambient_temperature 203(2)
_diffrn_measured_fraction_theta_full 0.861
_diffrn_measured_fraction_theta_max 0.861
_diffrn_measurement_device_type 'CCD area detector'
_diffrn_measurement_method 'phi and omega scans'
_diffrn_radiation_monochromator graphite
_diffrn_radiation_source 'fine-focus sealed tube'
_diffrn_radiation_type MoK\a
_diffrn_radiation_wavelength 0.71073
_diffrn_reflns_av_R_equivalents 0.0859
_diffrn_reflns_av_sigmaI/netI 0.1603
_diffrn_reflns_limit_h_max 21
_diffrn_reflns_limit_h_min 0
_diffrn_reflns_limit_k_max 21
_diffrn_reflns_limit_k_min 0
_diffrn_reflns_limit_l_max 20
_diffrn_reflns_limit_l_min 0
_diffrn_reflns_number 34844
_diffrn_reflns_theta_full 28.76
_diffrn_reflns_theta_max 28.76
_diffrn_reflns_theta_min 2.15
_diffrn_standards_decay_% <1
_diffrn_standards_number '50 standard frames at start and end'
_exptl_absorpt_coefficient_mu 0.511
_exptl_absorpt_correction_T_max 0.928078
_exptl_absorpt_correction_T_min 0.781909
_exptl_absorpt_correction_type multi-scan
_exptl_absorpt_process_details 'Blessing,R., Acta Cryst. (1995) A51 33-38.'
_exptl_crystal_colour maroon
_exptl_crystal_density_diffrn 1.006
_exptl_crystal_density_method 'not measured'
_exptl_crystal_description block
_exptl_crystal_F_000 1504
_exptl_crystal_size_max 0.1
_exptl_crystal_size_mid 0.1
_exptl_crystal_size_min 0.1
_refine_diff_density_max 0.636
_refine_diff_density_min -0.777
_refine_diff_density_rms 0.121
_refine_ls_extinction_method none
_refine_ls_goodness_of_fit_ref 1.085
_refine_ls_hydrogen_treatment mixed
_refine_ls_matrix_type full
_refine_ls_number_parameters 238
_refine_ls_number_reflns 4971
_refine_ls_number_restraints 0
_refine_ls_restrained_S_all 1.085
_refine_ls_R_factor_all 0.1461
_refine_ls_R_factor_gt 0.0873
_refine_ls_shift/su_max 0.001
_refine_ls_shift/su_mean 0.000
_refine_ls_structure_factor_coef Fsqd
_refine_ls_weighting_details 'calc w=1/[\s^2^(Fo^2^)+(0.1341P)^2^+16.8968P] where P=(Fo^2^+2Fc^2^)/3'
_refine_ls_weighting_scheme calc
_refine_ls_wR_factor_gt 0.2965
_refine_ls_wR_factor_ref 0.3154
_reflns_number_gt 2623
_reflns_number_total 4971
_reflns_threshold_expression >2sigma(I)
_cod_data_source_file om020237z.cif
_cod_data_source_block sg411
_cod_depositor_comments
;
The following automatic conversions were performed:

'_symmetry_cell_setting' value 'Orthorhombic' changed to
'orthorhombic' according to
/home/saulius/struct/CIF-dictionaries/cif_core.dic dictionary named
'cif_core.dic' version 2.4.1 from 2010-06-29.

Automatic conversion script
Id: cif_fix_values 1715 2011-07-08 13:25:40Z adriana 
;
_cod_original_sg_symbol_H-M Pbca
_cod_database_code 4076886

loop_
_symmetry_equiv_pos_as_xyz
'x, y, z'
'-x+1/2, -y, z+1/2'
'-x, y+1/2, -z+1/2'
'x+1/2, -y+1/2, -z'
'-x, -y, -z'
'x-1/2, y, -z-1/2'
'x, -y-1/2, z-1/2'
'-x-1/2, y-1/2, z'

loop_
_atom_site_label
_atom_site_type_symbol
_atom_site_fract_x
_atom_site_fract_y
_atom_site_fract_z
_atom_site_U_iso_or_equiv
_atom_site_adp_type
_atom_site_occupancy
_atom_site_symmetry_multiplicity
_atom_site_calc_flag
_atom_site_refinement_flags
_atom_site_disorder_assembly
_atom_site_disorder_group
Cr Cr 0.37311(5) 0.12608(6) 0.62875(5) 0.0262(3) Uani 1 1 d . . .
C1 C 0.2738(8) 0.0888(8) 0.5656(7) 0.0310(18) Uani 0.50 1 d P A 1
H1A H 0.2272 0.0844 0.6017 0.037 Uiso 0.50 1 calc PR A 1
H1B H 0.2609 0.1388 0.5351 0.037 Uiso 0.50 1 calc PR A 1
C2 C 0.2587(4) 0.0184(4) 0.5144(4) 0.0310(14) Uani 0.50 1 d P A 1
C3 C 0.2606(9) -0.0669(9) 0.5588(8) 0.039(2) Uani 0.50 1 d P A 1
H3A H 0.2167 -0.0664 0.5969 0.059 Uiso 0.50 1 calc PR A 1
H3B H 0.3156 -0.0737 0.5825 0.059 Uiso 0.50 1 calc PR A 1
H3C H 0.2508 -0.1136 0.5246 0.059 Uiso 0.50 1 calc PR A 1
C4 C 0.1754(9) 0.0271(10) 0.4704(8) 0.048(3) Uani 0.50 1 d P A 1
H4A H 0.1280 0.0284 0.5051 0.072 Uiso 0.50 1 calc PR A 1
H4B H 0.1691 -0.0207 0.4368 0.072 Uiso 0.50 1 calc PR A 1
H4C H 0.1764 0.0791 0.4415 0.072 Uiso 0.50 1 calc PR A 1
C5 C 0.3295(10) 0.0152(10) 0.4532(9) 0.050(3) Uani 0.50 1 d P A 1
H5A H 0.3298 0.0679 0.4254 0.075 Uiso 0.50 1 calc PR A 1
H5B H 0.3184 -0.0314 0.4191 0.075 Uiso 0.50 1 calc PR A 1
H5C H 0.3842 0.0069 0.4770 0.075 Uiso 0.50 1 calc PR A 1
C1' C 0.3314(8) 0.0281(8) 0.5649(7) 0.0310(18) Uani 0.50 1 d P A 2
H1'A H 0.3804 0.0134 0.5337 0.037 Uiso 0.50 1 calc PR A 2
H1'B H 0.3253 -0.0187 0.6006 0.037 Uiso 0.50 1 calc PR A 2
C2' C 0.2587(4) 0.0184(4) 0.5144(4) 0.0310(14) Uani 0.50 1 d P A 2
C3' C 0.1735(8) 0.0206(9) 0.5605(8) 0.039(2) Uani 0.50 1 d P A 2
H3'A H 0.1737 -0.0248 0.5971 0.059 Uiso 0.50 1 calc PR A 2
H3'B H 0.1259 0.0133 0.5267 0.059 Uiso 0.50 1 calc PR A 2
H3'C H 0.1686 0.0745 0.5861 0.059 Uiso 0.50 1 calc PR A 2
C4' C 0.2620(10) -0.0660(10) 0.4680(9) 0.048(3) Uani 0.50 1 d P A 2
H4'A H 0.2642 -0.1138 0.5020 0.072 Uiso 0.50 1 calc PR A 2
H4'B H 0.3122 -0.0661 0.4365 0.072 Uiso 0.50 1 calc PR A 2
H4'C H 0.2118 -0.0702 0.4368 0.072 Uiso 0.50 1 calc PR A 2
C5' C 0.2518(10) 0.0946(10) 0.4589(9) 0.050(3) Uani 0.50 1 d P A 2
H5'A H 0.3025 0.0971 0.4282 0.075 Uiso 0.50 1 calc PR A 2
H5'B H 0.2461 0.1467 0.4871 0.075 Uiso 0.50 1 calc PR A 2
H5'C H 0.2025 0.0871 0.4270 0.075 Uiso 0.50 1 calc PR A 2
C6 C 0.3345(8) 0.2270(9) 0.6867(8) 0.037(2) Uani 0.50 1 d P A 1
H6A H 0.3850 0.2445 0.7146 0.045 Uiso 0.50 1 calc PR A 1
H6B H 0.3260 0.2706 0.6483 0.045 Uiso 0.50 1 calc PR A 1
C7 C 0.2635(4) 0.2412(4) 0.7404(4) 0.0360(16) Uani 0.50 1 d P A 1
C8 C 0.2506(10) 0.1618(11) 0.7958(9) 0.051(3) Uani 0.50 1 d P A 1
H8A H 0.3010 0.1546 0.8264 0.077 Uiso 0.50 1 calc PR A 1
H8B H 0.2411 0.1110 0.7665 0.077 Uiso 0.50 1 calc PR A 1
H8C H 0.2020 0.1719 0.8279 0.077 Uiso 0.50 1 calc PR A 1
C9 C 0.1722(9) 0.2416(9) 0.6938(8) 0.044(2) Uani 0.50 1 d P A 1
H9A H 0.1732 0.2862 0.6564 0.066 Uiso 0.50 1 calc PR A 1
H9B H 0.1259 0.2515 0.7285 0.066 Uiso 0.50 1 calc PR A 1
H9C H 0.1644 0.1874 0.6692 0.066 Uiso 0.50 1 calc PR A 1
C10 C 0.2691(12) 0.3196(11) 0.7851(10) 0.063(3) Uani 0.50 1 d P A 1
H10A H 0.2770 0.3676 0.7519 0.094 Uiso 0.50 1 calc PR A 1
H10B H 0.3169 0.3158 0.8193 0.094 Uiso 0.50 1 calc PR A 1
H10C H 0.2172 0.3270 0.8136 0.094 Uiso 0.50 1 calc PR A 1
C6' C 0.2746(9) 0.1651(8) 0.6879(8) 0.037(2) Uani 0.50 1 d P A 2
H6'A H 0.2289 0.1711 0.6510 0.045 Uiso 0.50 1 calc PR A 2
H6'B H 0.2590 0.1161 0.7187 0.045 Uiso 0.50 1 calc PR A 2
C7' C 0.2635(4) 0.2412(4) 0.7404(4) 0.0360(16) Uani 0.50 1 d P A 2
C8' C 0.3512(10) 0.2550(10) 0.7850(9) 0.051(3) Uani 0.50 1 d P A 2
H8'A H 0.3618 0.2066 0.8172 0.077 Uiso 0.50 1 calc PR A 2
H8'B H 0.3473 0.3058 0.8154 0.077 Uiso 0.50 1 calc PR A 2
H8'C H 0.3974 0.2609 0.7494 0.077 Uiso 0.50 1 calc PR A 2
C9' C 0.2590(9) 0.3235(9) 0.6924(8) 0.044(2) Uani 0.50 1 d P A 2
H9'A H 0.2088 0.3219 0.6609 0.066 Uiso 0.50 1 calc PR A 2
H9'B H 0.3092 0.3276 0.6611 0.066 Uiso 0.50 1 calc PR A 2
H9'C H 0.2561 0.3723 0.7252 0.066 Uiso 0.50 1 calc PR A 2
C10' C 0.1939(11) 0.2347(11) 0.7955(10) 0.063(3) Uani 0.50 1 d P A 2
H10D H 0.1407 0.2257 0.7694 0.094 Uiso 0.50 1 calc PR A 2
H10E H 0.1907 0.2866 0.8244 0.094 Uiso 0.50 1 calc PR A 2
H10F H 0.2047 0.1875 0.8289 0.094 Uiso 0.50 1 calc PR A 2
C11 C 0.4733(8) 0.1642(8) 0.5686(8) 0.039(2) Uani 0.50 1 d P A 1
H11A H 0.5196 0.1675 0.6051 0.046 Uiso 0.50 1 calc PR A 1
H11B H 0.4867 0.1157 0.5365 0.046 Uiso 0.50 1 calc PR A 1
C12 C 0.4863(4) 0.2398(4) 0.5189(4) 0.0306(13) Uani 0.50 1 d P A 1
C13 C 0.4040(10) 0.2542(9) 0.4690(8) 0.048(3) Uani 0.50 1 d P A 1
H13A H 0.3962 0.2062 0.4358 0.071 Uiso 0.50 1 calc PR A 1
H13B H 0.4109 0.3052 0.4394 0.071 Uiso 0.50 1 calc PR A 1
H13C H 0.3548 0.2600 0.5012 0.071 Uiso 0.50 1 calc PR A 1
C14 C 0.4907(10) 0.3197(9) 0.5682(9) 0.050(3) Uani 0.50 1 d P A 1
H14A H 0.5381 0.3150 0.6027 0.075 Uiso 0.50 1 calc PR A 1
H14B H 0.4384 0.3254 0.5964 0.075 Uiso 0.50 1 calc PR A 1
H14C H 0.4985 0.3691 0.5366 0.075 Uiso 0.50 1 calc PR A 1
C15 C 0.5678(9) 0.2303(9) 0.4697(9) 0.048(3) Uani 0.50 1 d P A 1
H15A H 0.5631 0.1798 0.4391 0.072 Uiso 0.50 1 calc PR A 1
H15B H 0.6171 0.2258 0.5019 0.072 Uiso 0.50 1 calc PR A 1
H15C H 0.5736 0.2794 0.4375 0.072 Uiso 0.50 1 calc PR A 1
C11' C 0.4132(8) 0.2245(9) 0.5721(8) 0.039(2) Uani 0.50 1 d P A 2
H11C H 0.3633 0.2420 0.5432 0.046 Uiso 0.50 1 calc PR A 2
H11D H 0.4206 0.2682 0.6105 0.046 Uiso 0.50 1 calc PR A 2
C12' C 0.4863(4) 0.2398(4) 0.5189(4) 0.0306(13) Uani 0.50 1 d P A 2
C13' C 0.4934(10) 0.1663(9) 0.4613(8) 0.048(3) Uani 0.50 1 d P A 2
H13D H 0.4418 0.1633 0.4318 0.071 Uiso 0.50 1 calc PR A 2
H13E H 0.5017 0.1133 0.4877 0.071 Uiso 0.50 1 calc PR A 2
H13F H 0.5413 0.1764 0.4283 0.071 Uiso 0.50 1 calc PR A 2
C14' C 0.5731(9) 0.2397(10) 0.5648(9) 0.050(3) Uani 0.50 1 d P A 2
H14D H 0.5713 0.2835 0.6029 0.075 Uiso 0.50 1 calc PR A 2
H14E H 0.6200 0.2504 0.5309 0.075 Uiso 0.50 1 calc PR A 2
H14F H 0.5808 0.1850 0.5886 0.075 Uiso 0.50 1 calc PR A 2
C15' C 0.4766(10) 0.3235(9) 0.4759(9) 0.048(3) Uani 0.50 1 d P A 2
H15D H 0.4231 0.3233 0.4489 0.072 Uiso 0.50 1 calc PR A 2
H15E H 0.5230 0.3295 0.4406 0.072 Uiso 0.50 1 calc PR A 2
H15F H 0.4774 0.3703 0.5110 0.072 Uiso 0.50 1 calc PR A 2
C16 C 0.4109(8) 0.0280(8) 0.6898(7) 0.0312(18) Uani 0.50 1 d P A 1
H16A H 0.3602 0.0126 0.7186 0.037 Uiso 0.50 1 calc PR A 1
H16B H 0.4182 -0.0173 0.6529 0.037 Uiso 0.50 1 calc PR A 1
C17 C 0.4817(4) 0.0142(4) 0.7436(3) 0.0296(14) Uani 0.50 1 d P A 1
C18 C 0.4911(9) 0.0936(9) 0.7949(8) 0.043(2) Uani 0.50 1 d P A 1
H18A H 0.4400 0.1007 0.8245 0.065 Uiso 0.50 1 calc PR A 1
H18B H 0.4999 0.1434 0.7641 0.065 Uiso 0.50 1 calc PR A 1
H18C H 0.5394 0.0861 0.8280 0.065 Uiso 0.50 1 calc PR A 1
C19 C 0.5681(8) 0.0113(9) 0.6976(8) 0.040(2) Uani 0.50 1 d P A 1
H19A H 0.5675 -0.0368 0.6639 0.061 Uiso 0.50 1 calc PR A 1
H19B H 0.6154 0.0060 0.7321 0.061 Uiso 0.50 1 calc PR A 1
H19C H 0.5742 0.0630 0.6688 0.061 Uiso 0.50 1 calc PR A 1
C20 C 0.4737(10) -0.0639(10) 0.7890(10) 0.056(3) Uani 0.50 1 d P A 1
H20A H 0.4681 -0.1123 0.7559 0.084 Uiso 0.50 1 calc PR A 1
H20B H 0.4239 -0.0599 0.8207 0.084 Uiso 0.50 1 calc PR A 1
H20C H 0.5238 -0.0707 0.8200 0.084 Uiso 0.50 1 calc PR A 1
C16' C 0.4698(8) 0.0823(8) 0.6927(7) 0.0312(18) Uani 0.50 1 d P A 2
H16C H 0.5158 0.0744 0.6564 0.037 Uiso 0.50 1 calc PR A 2
H16D H 0.4862 0.1319 0.7222 0.037 Uiso 0.50 1 calc PR A 2
C17' C 0.4817(4) 0.0142(4) 0.7436(3) 0.0296(14) Uani 0.50 1 d P A 2
C18' C 0.4055(9) 0.0033(10) 0.7975(8) 0.043(2) Uani 0.50 1 d P A 2
H18D H 0.3994 0.0537 0.8280 0.065 Uiso 0.50 1 calc PR A 2
H18E H 0.4152 -0.0452 0.8297 0.065 Uiso 0.50 1 calc PR A 2
H18F H 0.3541 -0.0055 0.7686 0.065 Uiso 0.50 1 calc PR A 2
C19' C 0.4802(9) -0.0748(8) 0.6999(8) 0.040(2) Uani 0.50 1 d P A 2
H19D H 0.5257 -0.0761 0.6633 0.061 Uiso 0.50 1 calc PR A 2
H19E H 0.4261 -0.0814 0.6746 0.061 Uiso 0.50 1 calc PR A 2
H19F H 0.4878 -0.1205 0.7355 0.061 Uiso 0.50 1 calc PR A 2
C20' C 0.5608(10) 0.0187(11) 0.7927(9) 0.056(3) Uani 0.50 1 d P A 2
H20D H 0.5616 0.0722 0.8194 0.084 Uiso 0.50 1 calc PR A 2
H20E H 0.6110 0.0142 0.7615 0.084 Uiso 0.50 1 calc PR A 2
H20F H 0.5601 -0.0275 0.8285 0.084 Uiso 0.50 1 calc PR A 2

loop_
_atom_site_aniso_label
_atom_site_aniso_U_11
_atom_site_aniso_U_22
_atom_site_aniso_U_33
_atom_site_aniso_U_23
_atom_site_aniso_U_13
_atom_site_aniso_U_12
Cr 0.0265(5) 0.0269(4) 0.0253(5) 0.0002(4) -0.0008(4) -0.0004(4)
C1 0.032(4) 0.031(4) 0.029(5) -0.001(4) -0.001(4) -0.006(4)
C2 0.034(3) 0.030(3) 0.029(3) 0.004(3) -0.001(2) 0.000(2)
C3 0.036(5) 0.043(5) 0.039(5) -0.001(4) -0.001(4) -0.002(4)
C4 0.045(6) 0.051(6) 0.047(6) -0.007(5) -0.007(5) -0.003(5)
C5 0.050(6) 0.050(6) 0.050(7) 0.008(5) -0.003(5) -0.008(5)
C1' 0.032(4) 0.031(4) 0.029(5) -0.001(4) -0.001(4) -0.006(4)
C2' 0.034(3) 0.030(3) 0.029(3) 0.004(3) -0.001(2) 0.000(2)
C3' 0.036(5) 0.043(5) 0.039(5) -0.001(4) -0.001(4) -0.002(4)
C4' 0.045(6) 0.051(6) 0.047(6) -0.007(5) -0.007(5) -0.003(5)
C5' 0.050(6) 0.050(6) 0.050(7) 0.008(5) -0.003(5) -0.008(5)
C6 0.034(5) 0.038(5) 0.041(5) -0.002(4) 0.002(4) -0.004(4)
C7 0.041(4) 0.034(4) 0.033(4) -0.002(3) 0.007(3) 0.004(3)
C8 0.047(6) 0.057(7) 0.049(7) -0.001(5) 0.001(5) 0.005(5)
C9 0.047(6) 0.043(5) 0.042(6) -0.001(5) 0.004(5) 0.008(4)
C10 0.067(8) 0.058(7) 0.063(8) -0.019(6) 0.013(7) -0.003(6)
C6' 0.034(5) 0.038(5) 0.041(5) -0.002(4) 0.002(4) -0.004(4)
C7' 0.041(4) 0.034(4) 0.033(4) -0.002(3) 0.007(3) 0.004(3)
C8' 0.047(6) 0.057(7) 0.049(7) -0.001(5) 0.001(5) 0.005(5)
C9' 0.047(6) 0.043(5) 0.042(6) -0.001(5) 0.004(5) 0.008(4)
C10' 0.067(8) 0.058(7) 0.063(8) -0.019(6) 0.013(7) -0.003(6)
C11 0.037(5) 0.037(5) 0.042(5) 0.004(4) 0.003(4) 0.000(4)
C12 0.028(3) 0.034(3) 0.030(3) 0.002(3) 0.003(3) 0.001(2)
C13 0.052(6) 0.046(6) 0.045(6) 0.007(5) -0.004(5) 0.003(5)
C14 0.044(6) 0.048(6) 0.058(7) 0.003(5) 0.007(5) -0.004(5)
C15 0.048(6) 0.041(5) 0.056(7) 0.000(5) 0.013(5) 0.002(5)
C11' 0.037(5) 0.037(5) 0.042(5) 0.004(4) 0.003(4) 0.000(4)
C12' 0.028(3) 0.034(3) 0.030(3) 0.002(3) 0.003(3) 0.001(2)
C13' 0.052(6) 0.046(6) 0.045(6) 0.007(5) -0.004(5) 0.003(5)
C14' 0.044(6) 0.048(6) 0.058(7) 0.003(5) 0.007(5) -0.004(5)
C15' 0.048(6) 0.041(5) 0.056(7) 0.000(5) 0.013(5) 0.002(5)
C16 0.032(4) 0.032(4) 0.030(5) 0.001(4) -0.005(4) -0.001(3)
C17 0.031(3) 0.033(3) 0.024(3) 0.002(2) 0.001(2) 0.004(3)
C18 0.042(5) 0.048(5) 0.041(6) -0.005(5) 0.004(4) 0.005(4)
C19 0.040(5) 0.035(5) 0.046(6) 0.001(4) 0.002(4) 0.006(4)
C20 0.050(6) 0.055(7) 0.063(8) 0.014(6) -0.005(6) 0.003(5)
C16' 0.032(4) 0.032(4) 0.030(5) 0.001(4) -0.005(4) -0.001(3)
C17' 0.031(3) 0.033(3) 0.024(3) 0.002(2) 0.001(2) 0.004(3)
C18' 0.042(5) 0.048(5) 0.041(6) -0.005(5) 0.004(4) 0.005(4)
C19' 0.040(5) 0.035(5) 0.046(6) 0.001(4) 0.002(4) 0.006(4)
C20' 0.050(6) 0.055(7) 0.063(8) 0.014(6) -0.005(6) 0.003(5)

loop_
_atom_type_symbol
_atom_type_description
_atom_type_scat_dispersion_real
_atom_type_scat_dispersion_imag
_atom_type_scat_source
C C 0.0033 0.0016 'International Tables Vol C Tables 4.2.6.8 and 6.1.1.4'
H H 0.0000 0.0000 'International Tables Vol C Tables 4.2.6.8 and 6.1.1.4'
Cr Cr 0.3209 0.6236 'International Tables Vol C Tables 4.2.6.8 and 6.1.1.4'

loop_
_geom_angle_atom_site_label_1
_geom_angle_atom_site_label_2
_geom_angle_atom_site_label_3
_geom_angle
C11' Cr C6' 106.3(6)
C11' Cr C16 143.7(5)
C6' Cr C16 100.7(6)
C11' Cr C6 74.4(6)
C6' Cr C6 40.0(5)
C16 Cr C6 115.5(5)
C11' Cr C11 39.7(5)
C6' Cr C11 144.3(5)
C16 Cr C11 107.0(5)
C6 Cr C11 106.1(5)
C11' Cr C1 101.2(5)
C6' Cr C1 77.3(5)
C16 Cr C1 108.1(5)
C6 Cr C1 106.6(5)
C11 Cr C1 113.6(5)
C11' Cr C16' 108.6(5)
C6' Cr C16' 113.4(5)
C16 Cr C16' 36.7(5)
C6 Cr C16' 102.2(5)
C11 Cr C16' 79.1(5)
C1 Cr C16' 143.0(5)
C11' Cr C1' 114.9(5)
C6' Cr C1' 106.4(5)
C16 Cr C1' 79.0(5)
C6 Cr C1' 143.2(5)
C11 Cr C1' 100.6(5)
C1 Cr C1' 38.1(5)
C16' Cr C1' 107.4(5)
C2 C1 Cr 134.4(8)
C1 C2 C4 113.1(9)
C1 C2 C5 110.2(9)
C4 C2 C5 104.8(9)
C1 C2 C3 109.7(8)
C4 C2 C3 110.7(9)
C5 C2 C3 108.2(9)
C7 C6 Cr 133.1(9)
C10 C7 C6 115.4(10)
C10 C7 C8 109.3(10)
C6 C7 C8 111.8(9)
C10 C7 C9 108.7(10)
C6 C7 C9 109.2(8)
C8 C7 C9 101.6(9)
C12 C11 Cr 131.6(8)
C11 C12 C14 108.8(9)
C11 C12 C15 111.5(8)
C14 C12 C15 111.3(9)
C11 C12 C13 109.5(8)
C14 C12 C13 103.9(9)
C15 C12 C13 111.7(9)
C17 C16 Cr 133.9(8)
C20 C17 C16 114.2(9)
C20 C17 C18 111.0(9)
C16 C17 C18 109.3(8)
C20 C17 C19 109.3(9)
C16 C17 C19 108.3(8)
C18 C17 C19 104.1(8)

loop_
_geom_bond_atom_site_label_1
_geom_bond_atom_site_label_2
_geom_bond_distance
Cr C11' 1.961(13)
Cr C6' 1.976(13)
Cr C16 1.986(12)
Cr C6 1.996(13)
Cr C11 2.002(13)
Cr C1 2.016(12)
Cr C16' 2.025(12)
Cr C1' 2.031(12)
C1 C2 1.459(13)
C2 C4 1.536(15)
C2 C5 1.562(16)
C2 C3 1.564(15)
C6 C7 1.489(14)
C7 C10 1.477(17)
C7 C8 1.611(17)
C7 C9 1.661(16)
C11 C12 1.503(14)
C12 C14 1.541(16)
C12 C15 1.563(15)
C12 C13 1.590(16)
C16 C17 1.488(13)
C17 C20 1.482(16)
C17 C18 1.561(15)
C17 C19 1.590(14)
